data_7003263
loop_
_publ_author_name
'Khusniyarov, Marat M.'
'Harms, Klaus'
'Burghaus, Olaf'
'Sundermeyer, J\"org'
'Sarkar, Biprajit'
'Kaim, Wolfgang'
'van Slageren, Joris'
'Duboc, Carole'
'Fiedler, Jan'

_publ_section_title
;
 A series of metal complexes with the non-innocent
 N,N&#x2032;-bis(pentafluorophenyl)-o-phenylenediamido ligand: twisted
 geometry for tuning the electronic structure
;
_journal_issue 10
_journal_name_full 'Dalton Transactions'
_journal_page_first 1355
_journal_page_last 1365
_journal_paper_doi 10.1039/b714974c
_journal_year 2008
_chemical_formula_moiety 'C36 H8 F20 N4 Pd, 4(C4 H8 O)'
_chemical_formula_sum 'C52 H40 F20 N4 O4 Pd'
_chemical_formula_weight 1271.28
_chemical_name_systematic
;
?
;
_space_group_IT_number 70
_symmetry_cell_setting orthorhombic
_symmetry_space_group_name_Hall '-F 2uv 2vw'
_symmetry_space_group_name_H-M 'F d d d :2'
_atom_sites_solution_hydrogens geom
_atom_sites_solution_primary direct
_atom_sites_solution_secondary difmap
_audit_creation_method SHELXL-97
_cell_angle_alpha 90.00
_cell_angle_beta 90.00
_cell_angle_gamma 90.00
_cell_formula_units_Z 8
_cell_length_a 15.0923(14)
_cell_length_b 19.2020(14)
_cell_length_c 35.566(3)
_cell_measurement_reflns_used 9087
_cell_measurement_temperature 193(2)
_cell_measurement_theta_max 0
_cell_measurement_theta_min 26.18
_cell_volume 10307.1(15)
_computing_cell_refinement 'STOE X-AREA'
_computing_data_collection 'STOE X-AREA'
_computing_data_reduction 'STOE X-AREA'
_computing_molecular_graphics 'Diamond 3.1'
_computing_publication_material 'WinGX publication routines (Farrugia, 1999)'
_computing_structure_refinement 'SHELXL-97 (Sheldrick, 1997)'
_computing_structure_solution 'SHELXS-97 (Sheldrick, 1997)'
_diffrn_ambient_temperature 193(2)
_diffrn_measured_fraction_theta_full 0.965
_diffrn_measured_fraction_theta_max 0.965
_diffrn_measurement_device_type 'STOE IPDS-2'
_diffrn_measurement_method 'omega scans'
_diffrn_radiation_monochromator graphite
_diffrn_radiation_source 'fine-focus sealed tube'
_diffrn_radiation_type MoK\a
_diffrn_radiation_wavelength 0.71073
_diffrn_reflns_av_R_equivalents 0.1010
_diffrn_reflns_av_sigmaI/netI 0.0582
_diffrn_reflns_limit_h_max 17
_diffrn_reflns_limit_h_min -17
_diffrn_reflns_limit_k_max 21
_diffrn_reflns_limit_k_min -20
_diffrn_reflns_limit_l_max 42
_diffrn_reflns_limit_l_min -42
_diffrn_reflns_number 16959
_diffrn_reflns_theta_full 24.99
_diffrn_reflns_theta_max 24.99
_diffrn_reflns_theta_min 1.81
_exptl_absorpt_coefficient_mu 0.483
_exptl_absorpt_correction_T_max 1.1316
_exptl_absorpt_correction_T_min 0.8581
_exptl_absorpt_correction_type multi-scan
_exptl_absorpt_process_details
;
[c.f. r.h. blessing, acta cryst. (1995), a51, 33-38]
;
_exptl_crystal_colour brown
_exptl_crystal_density_diffrn 1.638
_exptl_crystal_density_method 'not measured'
_exptl_crystal_description plate
_exptl_crystal_F_000 5104
_exptl_crystal_size_max 0.27
_exptl_crystal_size_mid 0.15
_exptl_crystal_size_min 0.02
_refine_diff_density_max 0.622
_refine_diff_density_min -0.931
_refine_diff_density_rms 0.071
_refine_ls_extinction_coef 0.00016(3)
_refine_ls_extinction_expression Fc^*^=kFc[1+0.001xFc^2^\l^3^/sin(2\q)]^-1/4^
_refine_ls_extinction_method SHELXL
_refine_ls_goodness_of_fit_ref 0.990
_refine_ls_hydrogen_treatment constr
_refine_ls_matrix_type full
_refine_ls_number_parameters 204
_refine_ls_number_reflns 2200
_refine_ls_number_restraints 7
_refine_ls_restrained_S_all 0.991
_refine_ls_R_factor_all 0.0689
_refine_ls_R_factor_gt 0.0458
_refine_ls_shift/su_max 0.000
_refine_ls_shift/su_mean 0.000
_refine_ls_structure_factor_coef Fsqd
_refine_ls_weighting_details 'calc w=1/[\s^2^(Fo^2^)+(0.0583P)^2^+0.0000P] where P=(Fo^2^+2Fc^2^)/3'
_refine_ls_weighting_scheme calc
_refine_ls_wR_factor_gt 0.0987
_refine_ls_wR_factor_ref 0.1064
_reflns_number_gt 1643
_reflns_number_total 2200
_reflns_threshold_expression >2sigma(I)
_cod_data_source_file b714974c.txt
_cod_data_source_block no_2
_cod_original_sg_symbol_H-M 'F d d d'
_cod_database_code 7003263

loop_
_symmetry_equiv_pos_as_xyz
'x, y, z'
'-x+1/4, -y+1/4, z'
'x, -y+1/4, -z+1/4'
'-x+1/4, y, -z+1/4'
'x, y+1/2, z+1/2'
'-x+1/4, -y+3/4, z+1/2'
'x, -y+3/4, -z+3/4'
'-x+1/4, y+1/2, -z+3/4'
'x+1/2, y, z+1/2'
'-x+3/4, -y+1/4, z+1/2'
'x+1/2, -y+1/4, -z+3/4'
'-x+3/4, y, -z+3/4'
'x+1/2, y+1/2, z'
'-x+3/4, -y+3/4, z'
'x+1/2, -y+3/4, -z+1/4'
'-x+3/4, y+1/2, -z+1/4'
'-x, -y, -z'
'x-1/4, y-1/4, -z'
'-x, y-1/4, z-1/4'
'x-1/4, -y, z-1/4'
'-x, -y+1/2, -z+1/2'
'x-1/4, y+1/4, -z+1/2'
'-x, y+1/4, z+1/4'
'x-1/4, -y+1/2, z+1/4'
'-x+1/2, -y, -z+1/2'
'x+1/4, y-1/4, -z+1/2'
'-x+1/2, y-1/4, z+1/4'
'x+1/4, -y, z+1/4'
'-x+1/2, -y+1/2, -z'
'x+1/4, y+1/4, -z'
'-x+1/2, y+1/4, z-1/4'
'x+1/4, -y+1/2, z-1/4'

loop_
_atom_site_label
_atom_site_type_symbol
_atom_site_fract_x
_atom_site_fract_y
_atom_site_fract_z
_atom_site_U_iso_or_equiv
_atom_site_adp_type
_atom_site_occupancy
_atom_site_symmetry_multiplicity
_atom_site_calc_flag
_atom_site_refinement_flags
_atom_site_disorder_assembly
_atom_site_disorder_group
C1 C -0.0496(2) 0.1562(2) 0.16596(10) 0.0372(10) Uani 1 1 d . . .
C2 C -0.0697(3) 0.2229(2) 0.15577(11) 0.0405(10) Uani 1 1 d . . .
C3 C -0.1565(3) 0.2459(3) 0.15294(12) 0.0445(11) Uani 1 1 d . . .
C4 C -0.2237(3) 0.2001(3) 0.16142(12) 0.0480(11) Uani 1 1 d . . .
C5 C -0.2055(2) 0.1337(3) 0.17154(12) 0.0478(11) Uani 1 1 d . . .
C6 C -0.1183(2) 0.1112(2) 0.17399(10) 0.0398(9) Uani 1 1 d . . .
C7 C 0.0783(2) 0.1323(2) 0.20284(10) 0.0377(9) Uani 1 1 d . . .
C8 C 0.0343(3) 0.1419(2) 0.23719(11) 0.0472(12) Uani 1 1 d . . .
H8 H -0.0268 0.1537 0.2374 0.057 Uiso 1 1 calc R . .
C9 C 0.0792(3) 0.1342(3) 0.27025(11) 0.0530(12) Uani 1 1 d . . .
H9 H 0.0492 0.1412 0.2934 0.064 Uiso 1 1 calc R . .
F2 F -0.00503(15) 0.26901(14) 0.14816(8) 0.0554(7) Uani 1 1 d . . .
F3 F -0.17490(18) 0.31096(16) 0.14274(8) 0.0647(8) Uani 1 1 d . . .
F4 F -0.30834(15) 0.22185(17) 0.15864(9) 0.0714(9) Uani 1 1 d . . .
F5 F -0.27116(16) 0.08837(17) 0.17888(9) 0.0685(8) Uani 1 1 d . . .
F6 F -0.10185(15) 0.04558(15) 0.18440(8) 0.0558(7) Uani 1 1 d . . .
N1 N 0.04111(18) 0.1338(2) 0.16802(9) 0.0399(8) Uani 1 1 d . . .
Pd1 Pd 0.1250 0.1250 0.1250 0.0355(2) Uani 1 4 d S . .
O100 O -0.1839(3) 0.1302(3) 0.25514(11) 0.0938(14) Uani 1 1 d D A .
C101 C -0.1813(7) 0.0743(5) 0.2812(2) 0.119(3) Uani 1 1 d D . .
H101 H -0.1205 0.0551 0.2828 0.143 Uiso 0.56(3) 1 calc PR A 1
H111 H -0.2217 0.0366 0.2730 0.143 Uiso 0.56(3) 1 calc PR A 1
H121 H -0.1324 0.0416 0.2754 0.143 Uiso 0.44(3) 1 d PR A 2
H131 H -0.2380 0.0484 0.2815 0.143 Uiso 0.44(3) 1 d PR A 2
C102 C -0.2084(19) 0.1009(10) 0.3172(5) 0.191(15) Uani 0.56(3) 1 d PD A 1
H10A H -0.1721 0.0815 0.3378 0.229 Uiso 0.56(3) 1 calc PR A 1
H10B H -0.2718 0.0913 0.3222 0.229 Uiso 0.56(3) 1 calc PR A 1
C103 C -0.1912(18) 0.1784(9) 0.3115(4) 0.195(16) Uani 0.56(3) 1 d PD A 1
H10C H -0.2286 0.2069 0.3285 0.234 Uiso 0.56(3) 1 calc PR A 1
H10D H -0.1281 0.1900 0.3159 0.234 Uiso 0.56(3) 1 calc PR A 1
C104 C -0.2156(6) 0.1886(5) 0.2725(2) 0.119(3) Uani 1 1 d D . .
H104 H -0.2806 0.1923 0.2696 0.143 Uiso 0.56(3) 1 calc PR A 1
H114 H -0.1876 0.2311 0.2621 0.143 Uiso 0.56(3) 1 calc PR A 1
H124 H -0.2702 0.2052 0.2599 0.143 Uiso 0.44(3) 1 d PR A 2
H134 H -0.1709 0.2264 0.2718 0.143 Uiso 0.44(3) 1 d PR A 2
C112 C -0.1659(11) 0.1106(10) 0.3170(4) 0.077(7) Uani 0.44(3) 1 d PD A 2
H11A H -0.1049 0.1292 0.3189 0.092 Uiso 0.44(3) 1 calc PR A 2
H11B H -0.1789 0.0807 0.3390 0.092 Uiso 0.44(3) 1 calc PR A 2
C113 C -0.235(3) 0.1679(17) 0.3118(5) 0.25(3) Uani 0.44(3) 1 d PD A 2
H11C H -0.2957 0.1500 0.3147 0.301 Uiso 0.44(3) 1 calc PR A 2
H11D H -0.2250 0.2069 0.3296 0.301 Uiso 0.44(3) 1 calc PR A 2

loop_
_atom_site_aniso_label
_atom_site_aniso_U_11
_atom_site_aniso_U_22
_atom_site_aniso_U_33
_atom_site_aniso_U_23
_atom_site_aniso_U_13
_atom_site_aniso_U_12
C1 0.0254(17) 0.054(3) 0.0324(19) -0.0020(18) 0.0005(14) 0.0050(17)
C2 0.039(2) 0.041(3) 0.041(2) -0.0005(19) -0.0008(16) -0.0004(18)
C3 0.041(2) 0.039(3) 0.054(2) -0.003(2) -0.0032(18) 0.0076(19)
C4 0.0310(19) 0.059(4) 0.054(3) -0.006(2) 0.0003(18) 0.012(2)
C5 0.0291(19) 0.058(4) 0.056(2) -0.002(2) 0.0078(16) -0.009(2)
C6 0.0354(19) 0.044(3) 0.0399(18) 0.0023(17) 0.0019(16) 0.0006(19)
C7 0.0327(18) 0.042(3) 0.0382(19) 0.0009(19) 0.0012(14) 0.0000(17)
C8 0.0346(18) 0.065(4) 0.042(2) 0.000(2) 0.0053(16) 0.0072(19)
C9 0.046(2) 0.078(4) 0.035(2) -0.005(2) 0.0069(16) 0.002(2)
F2 0.0466(13) 0.0510(19) 0.0685(16) 0.0043(13) 0.0000(12) -0.0115(11)
F3 0.0647(16) 0.048(2) 0.0819(19) -0.0042(15) -0.0141(14) 0.0122(13)
F4 0.0320(12) 0.085(2) 0.097(2) -0.0101(18) -0.0050(13) 0.0164(13)
F5 0.0346(13) 0.077(2) 0.093(2) 0.0077(16) 0.0089(13) -0.0134(13)
F6 0.0468(14) 0.050(2) 0.0708(17) 0.0099(13) 0.0034(11) 0.0005(11)
N1 0.0278(15) 0.052(3) 0.0404(17) 0.0006(16) -0.0012(12) 0.0025(15)
Pd1 0.0242(3) 0.0519(5) 0.0304(3) 0.000 0.000 0.000
O100 0.102(3) 0.108(4) 0.072(2) 0.010(3) 0.027(2) 0.022(3)
C101 0.162(8) 0.079(7) 0.116(7) 0.014(5) 0.031(6) -0.004(5)
C102 0.21(3) 0.22(3) 0.147(17) 0.097(17) 0.141(18) 0.12(2)
C103 0.25(3) 0.18(2) 0.149(18) -0.122(17) -0.141(19) 0.146(19)
C104 0.152(7) 0.080(6) 0.124(7) 0.009(5) 0.032(6) 0.042(5)
C112 0.065(9) 0.112(17) 0.054(8) 0.009(8) 0.026(7) 0.028(9)
C113 0.31(5) 0.33(5) 0.108(18) 0.12(3) 0.11(2) 0.27(4)

loop_
_atom_type_symbol
_atom_type_description
_atom_type_scat_dispersion_real
_atom_type_scat_dispersion_imag
_atom_type_scat_source
C C 0.0033 0.0016 'International Tables Vol C Tables 4.2.6.8 and 6.1.1.4'
H H 0.0000 0.0000 'International Tables Vol C Tables 4.2.6.8 and 6.1.1.4'
F F 0.0171 0.0103 'International Tables Vol C Tables 4.2.6.8 and 6.1.1.4'
N N 0.0061 0.0033 'International Tables Vol C Tables 4.2.6.8 and 6.1.1.4'
Pd Pd -0.9988 1.0072 'International Tables Vol C Tables 4.2.6.8 and 6.1.1.4'
O O 0.0106 0.0060 'International Tables Vol C Tables 4.2.6.8 and 6.1.1.4'

loop_
_geom_angle_atom_site_label_1
_geom_angle_atom_site_label_2
_geom_angle_atom_site_label_3
_geom_angle
_geom_angle_site_symmetry_1
_geom_angle_site_symmetry_3
_geom_angle_publ_flag
C2 C1 C6 118.4(4) . . ?
C2 C1 N1 120.4(4) . . ?
C6 C1 N1 121.1(4) . . ?
F2 C2 C1 120.7(3) . . ?
F2 C2 C3 117.4(4) . . ?
C1 C2 C3 121.9(4) . . ?
F3 C3 C4 120.4(4) . . ?
F3 C3 C2 121.1(4) . . ?
C4 C3 C2 118.5(4) . . ?
F4 C4 C5 120.3(4) . . ?
F4 C4 C3 119.0(4) . . ?
C5 C4 C3 120.7(4) . . ?
F5 C5 C4 120.8(4) . . ?
F5 C5 C6 119.0(5) . . ?
C4 C5 C6 120.2(4) . . ?
F6 C6 C1 120.6(4) . . ?
F6 C6 C5 119.1(4) . . ?
C1 C6 C5 120.3(4) . . ?
N1 C7 C8 126.5(3) . . ?
N1 C7 C7 114.15(19) . 2 ?
C8 C7 C7 119.3(2) . 2 ?
C9 C8 C7 120.1(4) . . ?
C9 C8 H8 119.9 . . ?
C7 C8 H8 119.9 . . ?
C8 C9 C9 120.5(2) . 2 ?
C8 C9 H9 119.8 . . ?
C9 C9 H9 119.8 2 . ?
C7 N1 C1 116.5(3) . . ?
C7 N1 Pd1 115.8(2) . . ?
C1 N1 Pd1 126.3(2) . . ?
N1 Pd1 N1 101.13(16) 2 4 ?
N1 Pd1 N1 170.3(2) 2 3 ?
N1 Pd1 N1 79.71(16) 4 3 ?
N1 Pd1 N1 79.71(16) 2 . ?
N1 Pd1 N1 170.3(2) 4 . ?
N1 Pd1 N1 101.13(16) 3 . ?
C104 O100 C101 109.7(6) . . ?
O100 C101 C102 107.7(10) . . ?
O100 C101 C112 102.2(9) . . ?
C102 C101 C112 26.6(11) . . ?
O100 C101 H101 110.2 . . ?
C102 C101 H101 110.2 . . ?
C112 C101 H101 88.8 . . ?
O100 C101 H111 110.2 . . ?
C102 C101 H111 110.2 . . ?
C112 C101 H111 134.2 . . ?
H101 C101 H111 108.5 . . ?
O100 C101 H121 111.3 . . ?
C102 C101 H121 128.6 . . ?
C112 C101 H121 111.3 . . ?
H101 C101 H121 24.0 . . ?
H111 C101 H121 86.3 . . ?
O100 C101 H131 111.3 . . ?
C102 C101 H131 85.4 . . ?
C112 C101 H131 111.3 . . ?
H101 C101 H131 127.9 . . ?
H111 C101 H131 26.3 . . ?
H121 C101 H131 109.2 . . ?
C101 C102 C103 100.4(11) . . ?
C101 C102 H10A 111.7 . . ?
C103 C102 H10A 111.7 . . ?
C101 C102 H10B 111.7 . . ?
C103 C102 H10B 111.7 . . ?
H10A C102 H10B 109.5 . . ?
C104 C103 C102 102.4(12) . . ?
C104 C103 H10C 111.3 . . ?
C102 C103 H10C 111.3 . . ?
C104 C103 H10D 111.3 . . ?
C102 C103 H10D 111.3 . . ?
H10C C103 H10D 109.2 . . ?
O100 C104 C103 103.4(8) . . ?
O100 C104 C113 105.8(11) . . ?
C103 C104 C113 27(2) . . ?
O100 C104 H104 111.1 . . ?
C103 C104 H104 111.1 . . ?
C113 C104 H104 85.7 . . ?
O100 C104 H114 111.1 . . ?
C103 C104 H114 111.1 . . ?
C113 C104 H114 130.9 . . ?
H104 C104 H114 109.0 . . ?
O100 C104 H124 110.5 . . ?
C103 C104 H124 133.4 . . ?
C113 C104 H124 110.6 . . ?
H104 C104 H124 26.5 . . ?
H114 C104 H124 85.6 . . ?
O100 C104 H134 110.6 . . ?
C103 C104 H134 87.1 . . ?
C113 C104 H134 110.6 . . ?
H104 C104 H134 128.4 . . ?
H114 C104 H134 25.4 . . ?
H124 C104 H134 108.7 . . ?
C101 C112 C113 97.5(15) . . ?
C101 C112 H11A 112.3 . . ?
C113 C112 H11A 112.3 . . ?
C101 C112 H11B 112.3 . . ?
C113 C112 H11B 112.3 . . ?
H11A C112 H11B 109.9 . . ?
C104 C113 C112 100.2(13) . . ?
C104 C113 H11C 111.7 . . ?
C112 C113 H11C 111.7 . . ?
C104 C113 H11D 111.7 . . ?
C112 C113 H11D 111.7 . . ?
H11C C113 H11D 109.5 . . ?

loop_
_geom_bond_atom_site_label_1
_geom_bond_atom_site_label_2
_geom_bond_distance
_geom_bond_site_symmetry_2
_geom_bond_publ_flag
C1 C2 1.364(6) . ?
C1 C6 1.379(6) . ?
C1 N1 1.437(4) . ?
C2 F2 1.345(5) . ?
C2 C3 1.386(6) . ?
C3 F3 1.330(5) . ?
C3 C4 1.376(6) . ?
C4 F4 1.348(5) . ?
C4 C5 1.353(7) . ?
C5 F5 1.345(5) . ?
C5 C6 1.388(6) . ?
C6 F6 1.337(5) . ?
C7 N1 1.360(5) . ?
C7 C8 1.402(5) . ?
C7 C7 1.436(7) 2 ?
C8 C9 1.365(6) . ?
C8 H8 0.9500 . ?
C9 C9 1.428(8) 2 ?
C9 H9 0.9500 . ?
N1 Pd1 1.993(3) . ?
Pd1 N1 1.993(3) 2 ?
Pd1 N1 1.993(3) 4 ?
Pd1 N1 1.993(3) 3 ?
O100 C104 1.366(8) . ?
O100 C101 1.419(9) . ?
C101 C102 1.438(16) . ?
C101 C112 1.470(15) . ?
C101 H101 0.9900 . ?
C101 H111 0.9900 . ?
C101 H121 0.9900 . ?
C101 H131 0.9900 . ?
C102 C103 1.52(2) . ?
C102 H10A 0.9900 . ?
C102 H10B 0.9900 . ?
C103 C104 1.451(15) . ?
C103 H10C 0.9900 . ?
C103 H10D 0.9900 . ?
C104 C113 1.483(17) . ?
C104 H104 0.9900 . ?
C104 H114 0.9900 . ?
C104 H124 0.9900 . ?
C104 H134 0.9900 . ?
C112 C113 1.52(2) . ?
C112 H11A 0.9900 . ?
C112 H11B 0.9900 . ?
C113 H11C 0.9900 . ?
C113 H11D 0.9900 . ?

loop_
_geom_torsion_atom_site_label_1
_geom_torsion_atom_site_label_2
_geom_torsion_atom_site_label_3
_geom_torsion_atom_site_label_4
_geom_torsion
_geom_torsion_site_symmetry_1
_geom_torsion_site_symmetry_2
_geom_torsion_site_symmetry_3
_geom_torsion_site_symmetry_4
_geom_torsion_publ_flag
C6 C1 C2 F2 179.1(3) . . . . ?
N1 C1 C2 F2 -1.2(6) . . . . ?
C6 C1 C2 C3 -0.7(6) . . . . ?
N1 C1 C2 C3 179.0(4) . . . . ?
F2 C2 C3 F3 0.6(6) . . . . ?
C1 C2 C3 F3 -179.6(4) . . . . ?
F2 C2 C3 C4 -178.5(4) . . . . ?
C1 C2 C3 C4 1.3(6) . . . . ?
F3 C3 C4 F4 1.1(6) . . . . ?
C2 C3 C4 F4 -179.8(4) . . . . ?
F3 C3 C4 C5 179.5(4) . . . . ?
C2 C3 C4 C5 -1.3(7) . . . . ?
F4 C4 C5 F5 0.2(7) . . . . ?
C3 C4 C5 F5 -178.2(4) . . . . ?
F4 C4 C5 C6 179.3(4) . . . . ?
C3 C4 C5 C6 0.9(7) . . . . ?
C2 C1 C6 F6 -179.4(3) . . . . ?
N1 C1 C6 F6 0.9(6) . . . . ?
C2 C1 C6 C5 0.2(6) . . . . ?
N1 C1 C6 C5 -179.5(4) . . . . ?
F5 C5 C6 F6 -1.5(6) . . . . ?
C4 C5 C6 F6 179.3(4) . . . . ?
F5 C5 C6 C1 178.8(4) . . . . ?
C4 C5 C6 C1 -0.3(6) . . . . ?
N1 C7 C8 C9 175.5(5) . . . . ?
C7 C7 C8 C9 -3.0(8) 2 . . . ?
C7 C8 C9 C9 -0.6(9) . . . 2 ?
C8 C7 N1 C1 8.6(7) . . . . ?
C7 C7 N1 C1 -172.8(5) 2 . . . ?
C8 C7 N1 Pd1 175.7(4) . . . . ?
C7 C7 N1 Pd1 -5.8(6) 2 . . . ?
C2 C1 N1 C7 99.5(4) . . . . ?
C6 C1 N1 C7 -80.8(5) . . . . ?
C2 C1 N1 Pd1 -66.0(5) . . . . ?
C6 C1 N1 Pd1 113.7(4) . . . . ?
C7 N1 Pd1 N1 2.1(2) . . . 2 ?
C1 N1 Pd1 N1 167.7(5) . . . 2 ?
C7 N1 Pd1 N1 -93.7(3) . . . 4 ?
C1 N1 Pd1 N1 71.9(4) . . . 4 ?
C7 N1 Pd1 N1 172.3(4) . . . 3 ?
C1 N1 Pd1 N1 -22.1(3) . . . 3 ?
C104 O100 C101 C102 -3.3(17) . . . . ?
C104 O100 C101 C112 -30.2(11) . . . . ?
O100 C101 C102 C103 -21(2) . . . . ?
C112 C101 C102 C103 61(2) . . . . ?
C101 C102 C103 C104 37(2) . . . . ?
C101 O100 C104 C103 27.4(15) . . . . ?
C101 O100 C104 C113 0(2) . . . . ?
C102 C103 C104 O100 -40(2) . . . . ?
C102 C103 C104 C113 59(3) . . . . ?
O100 C101 C112 C113 46(2) . . . . ?
C102 C101 C112 C113 -59(2) . . . . ?
O100 C104 C113 C112 29(3) . . . . ?
C103 C104 C113 C112 -59(2) . . . . ?
C101 C112 C113 C104 -46(3) . . . . ?
